data_4311804
loop_
_publ_author_name
'Perumal Sekar'
'James A. Ibers'

_publ_section_title
;
 Syntheses and Characterization of Some Mixed Te/Se Polychalcogenide
 Anions [TemSen]2-
;
_journal_name_full 'Inorganic Chemistry'
_journal_page_first 5436
_journal_page_last 5441
_journal_paper_doi 10.1021/ic040026h
_journal_volume 43
_journal_year 2004
_chemical_formula_sum 'C16 H40 N2 Se6 Te3'
_chemical_formula_weight 1117.06
_chemical_name_systematic
;
   ?
;
_space_group_IT_number 62
_symmetry_space_group_name_Hall '-P 2ac 2n'
_symmetry_space_group_name_H-M 'P n m a'
_atom_sites_solution_hydrogens geom
_atom_sites_solution_primary direct
_atom_sites_solution_secondary difmap
_audit_creation_method SHELXL-97
_cell_angle_alpha 90.00
_cell_angle_beta 90.00
_cell_angle_gamma 90.00
_cell_formula_units_Z 4
_cell_length_a 14.4975(8)
_cell_length_b 13.1068(7)
_cell_length_c 15.8270(8)
_cell_measurement_temperature 153(2)
_cell_volume 3007.4(3)
_computing_cell_refinement 'SAINT (Bruker 2000)'
_computing_data_collection 'SMART (Bruker 2000)'
_computing_data_reduction SAINT
_computing_molecular_graphics 'XP in SHELXTL'
_computing_structure_refinement SHELXTL
_computing_structure_solution 'SHELXTL (Sheldrick, 2000)'
_diffrn_ambient_temperature 153(2)
_diffrn_measured_fraction_theta_full 0.956
_diffrn_measured_fraction_theta_max 0.956
_diffrn_measurement_device_type 'Bruker 1000 CCD'
_diffrn_radiation_monochromator graphite
_diffrn_radiation_source 'fine-focus sealed tube'
_diffrn_radiation_type MoK\a
_diffrn_radiation_wavelength 0.71073
_diffrn_reflns_av_R_equivalents 0.0351
_diffrn_reflns_av_sigmaI/netI 0.0193
_diffrn_reflns_limit_h_max 19
_diffrn_reflns_limit_h_min -19
_diffrn_reflns_limit_k_max 17
_diffrn_reflns_limit_k_min -17
_diffrn_reflns_limit_l_max 21
_diffrn_reflns_limit_l_min -21
_diffrn_reflns_number 34894
_diffrn_reflns_theta_full 28.95
_diffrn_reflns_theta_max 28.95
_diffrn_reflns_theta_min 1.90
_exptl_absorpt_coefficient_mu 10.160
_exptl_crystal_density_diffrn 2.467
_exptl_crystal_density_method 'not measured'
_exptl_crystal_F_000 2040
_refine_diff_density_max 1.706
_refine_diff_density_min -0.731
_refine_diff_density_rms 0.134
_refine_ls_extinction_method none
_refine_ls_goodness_of_fit_ref 1.274
_refine_ls_hydrogen_treatment mixed
_refine_ls_matrix_type full
_refine_ls_number_parameters 203
_refine_ls_number_reflns 3961
_refine_ls_number_restraints 154
_refine_ls_restrained_S_all 1.264
_refine_ls_R_factor_all 0.0335
_refine_ls_R_factor_gt 0.0236
_refine_ls_shift/su_max 0.005
_refine_ls_shift/su_mean 0.000
_refine_ls_structure_factor_coef Fsqd
_refine_ls_weighting_details
; calc
   [1.00000+0.00000exp(0.00(sin\q/\l)^2^)]/
     [\s^2^(Fo^2^)+0.0000+0.0000*P+(0.0300P)^2^+0.0000sin\q/\l]
   where P = 1.00000Fo^2^ + 0.00000Fc^2^
;
_refine_ls_weighting_scheme calc
_refine_ls_wR_factor_gt 0.0564
_refine_ls_wR_factor_ref 0.0601
_reflns_number_gt 3328
_reflns_number_total 3961
_reflns_threshold_expression >2sigma(I)
_cod_data_source_file ic040026h_1.cif
_cod_data_source_block jte3se6_compound1
_cod_database_code 4311804

loop_
_symmetry_equiv_pos_as_xyz
'x, y, z'
'-x+1/2, -y, z+1/2'
'-x, y+1/2, -z'
'x+1/2, -y+1/2, -z+1/2'
'-x, -y, -z'
'x-1/2, y, -z-1/2'
'x, -y-1/2, z'
'-x-1/2, y-1/2, z-1/2'

loop_
_atom_site_label
_atom_site_type_symbol
_atom_site_fract_x
_atom_site_fract_y
_atom_site_fract_z
_atom_site_U_iso_or_equiv
_atom_site_adp_type
_atom_site_occupancy
_atom_site_symmetry_multiplicity
_atom_site_calc_flag
_atom_site_refinement_flags
_atom_site_disorder_assembly
_atom_site_disorder_group
Te1 Te 0.929664(15) 0.007113(17) 1.635913(16) 0.03420(7) Uani 0.50 1 d P . .
Te2 Te 0.510680(16) 0.2500 1.753224(15) 0.02424(7) Uani 1 2 d S . .
Te3 Te 0.773882(14) 0.2500 1.669455(14) 0.01961(6) Uani 1 2 d S . .
Se1 Se 0.929664(15) 0.007113(17) 1.635913(16) 0.03420(7) Uani 0.50 1 d P . .
Se2 Se 0.76796(2) 0.03655(2) 1.66851(2) 0.03331(8) Uani 1 1 d . . .
Se3 Se 0.60737(2) 0.2500 1.61816(2) 0.03142(10) Uani 1 2 d S . .
Se4 Se 0.51622(2) 0.03991(2) 1.73548(2) 0.03718(9) Uani 1 1 d . . .
N1 N 0.8059(2) 0.2500 1.37194(18) 0.0218(6) Uani 1 2 d SDU . .
C1 C 0.8600(4) 0.1884(4) 1.3062(3) 0.0283(11) Uani 0.50 1 d PDU A -1
H1A H 0.8915 0.1315 1.3355 0.034 Uiso 0.50 1 calc PR A -1
H1B H 0.8156 0.1582 1.2658 0.034 Uiso 0.50 1 calc PR A -1
C2 C 0.7485(3) 0.1760(4) 1.4241(3) 0.0272(11) Uani 0.50 1 d PDU A -1
H2A H 0.7900 0.1226 1.4466 0.033 Uiso 0.50 1 calc PR A -1
H2B H 0.7227 0.2135 1.4729 0.033 Uiso 0.50 1 calc PR A -1
C3 C 0.8709(3) 0.3071(4) 1.4303(3) 0.0267(11) Uani 0.50 1 d PDU A -1
H3A H 0.9001 0.3629 1.3978 0.032 Uiso 0.50 1 calc PR A -1
H3B H 0.8339 0.3388 1.4758 0.032 Uiso 0.50 1 calc PR A -1
C4 C 0.7450(4) 0.3270(5) 1.3273(4) 0.0342(13) Uani 0.50 1 d PDU A -1
H4A H 0.7854 0.3763 1.2977 0.041 Uiso 0.50 1 calc PR A -1
H4B H 0.7091 0.2904 1.2835 0.041 Uiso 0.50 1 calc PR A -1
C5 C 0.9308(3) 0.2472(15) 1.2570(3) 0.0343(14) Uani 1 2 d SDU A -1
H5A H 0.9608 0.2018 1.2162 0.051 Uiso 0.50 1 calc PR A -1
H5B H 0.9772 0.2748 1.2959 0.051 Uiso 0.50 1 calc PR A -1
H5C H 0.9006 0.3034 1.2269 0.051 Uiso 0.50 1 calc PR A -1
C6 C 0.6704(14) 0.1245(18) 1.3783(11) 0.038(4) Uani 0.50 1 d PDU A -1
H6A H 0.6379 0.0788 1.4172 0.058 Uiso 0.50 1 calc PR A -1
H6B H 0.6950 0.0849 1.3308 0.058 Uiso 0.50 1 calc PR A -1
H6C H 0.6275 0.1762 1.3570 0.058 Uiso 0.50 1 calc PR A -1
C7 C 0.9462(3) 0.245(2) 1.4707(3) 0.0378(17) Uani 0.50 1 d PDU A -1
H7A H 0.9841 0.2886 1.5066 0.057 Uiso 0.50 1 calc PR A -1
H7B H 0.9848 0.2141 1.4265 0.057 Uiso 0.50 1 calc PR A -1
H7C H 0.9185 0.1904 1.5050 0.057 Uiso 0.50 1 calc PR A -1
C8 C 0.6788(15) 0.386(2) 1.3813(13) 0.048(5) Uani 0.50 1 d PDU A -1
H8A H 0.6441 0.4338 1.3460 0.072 Uiso 0.50 1 calc PR A -1
H8B H 0.7131 0.4238 1.4244 0.072 Uiso 0.50 1 calc PR A -1
H8C H 0.6360 0.3386 1.4088 0.072 Uiso 0.50 1 calc PR A -1
N2 N 0.79188(19) 0.2500 0.97659(18) 0.0239(6) Uani 1 2 d SDU . .
C9 C 0.7630(4) 0.1846(4) 0.9030(3) 0.0291(12) Uani 0.50 1 d PDU B -1
H9A H 0.8177 0.1469 0.8823 0.035 Uiso 0.50 1 calc PR B -1
H9B H 0.7418 0.2297 0.8568 0.035 Uiso 0.50 1 calc PR B -1
C10 C 0.8268(3) 0.1901(4) 1.0500(3) 0.0273(11) Uani 0.50 1 d PDU B -1
H10A H 0.7767 0.1448 1.0702 0.033 Uiso 0.50 1 calc PR B -1
H10B H 0.8417 0.2379 1.0964 0.033 Uiso 0.50 1 calc PR B -1
C11 C 0.7099(3) 0.3149(4) 1.0091(3) 0.0287(11) Uani 0.50 1 d PDU B -1
H11A H 0.6633 0.2683 1.0337 0.034 Uiso 0.50 1 calc PR B -1
H11B H 0.7325 0.3595 1.0552 0.034 Uiso 0.50 1 calc PR B -1
C12 C 0.8661(3) 0.3236(4) 0.9428(3) 0.0307(11) Uani 0.50 1 d PDU B -1
H12A H 0.9163 0.2824 0.9176 0.037 Uiso 0.50 1 calc PR B -1
H12B H 0.8384 0.3647 0.8968 0.037 Uiso 0.50 1 calc PR B -1
C13 C 0.6878(6) 0.1088(8) 0.9221(7) 0.033(2) Uani 0.50 1 d PDU B -1
H13A H 0.6730 0.0702 0.8708 0.049 Uiso 0.50 1 calc PR B -1
H13B H 0.6327 0.1451 0.9417 0.049 Uiso 0.50 1 calc PR B -1
H13C H 0.7088 0.0618 0.9662 0.049 Uiso 0.50 1 calc PR B -1
C14 C 0.9111(8) 0.1255(9) 1.0319(7) 0.037(2) Uani 0.50 1 d PDU B -1
H14A H 0.9302 0.0903 1.0836 0.055 Uiso 0.50 1 calc PR B -1
H14B H 0.9614 0.1694 1.0121 0.055 Uiso 0.50 1 calc PR B -1
H14C H 0.8963 0.0751 0.9882 0.055 Uiso 0.50 1 calc PR B -1
C15 C 0.6630(7) 0.3809(10) 0.9435(7) 0.040(2) Uani 0.50 1 d PDU B -1
H15A H 0.6116 0.4178 0.9697 0.060 Uiso 0.50 1 calc PR B -1
H15B H 0.6396 0.3378 0.8977 0.060 Uiso 0.50 1 calc PR B -1
H15C H 0.7075 0.4300 0.9206 0.060 Uiso 0.50 1 calc PR B -1
C16 C 0.9081(9) 0.3953(8) 1.0057(6) 0.039(2) Uani 0.50 1 d PDU B -1
H16A H 0.9540 0.4382 0.9774 0.058 Uiso 0.50 1 calc PR B -1
H16B H 0.9379 0.3560 1.0507 0.058 Uiso 0.50 1 calc PR B -1
H16C H 0.8597 0.4385 1.0300 0.058 Uiso 0.50 1 calc PR B -1

loop_
_atom_site_aniso_label
_atom_site_aniso_U_11
_atom_site_aniso_U_22
_atom_site_aniso_U_33
_atom_site_aniso_U_23
_atom_site_aniso_U_13
_atom_site_aniso_U_12
Te1 0.02802(13) 0.03295(13) 0.04164(15) -0.00064(10) 0.00050(10) 0.00725(9)
Te2 0.01689(12) 0.03331(14) 0.02254(13) 0.000 0.00039(8) 0.000
Te3 0.01648(11) 0.02460(13) 0.01774(12) 0.000 0.00051(8) 0.000
Se1 0.02802(13) 0.03295(13) 0.04164(15) -0.00064(10) 0.00050(10) 0.00725(9)
Se2 0.03073(16) 0.02367(15) 0.04553(19) 0.00051(12) -0.00121(12) -0.00289(11)
Se3 0.01669(17) 0.0578(3) 0.01973(19) 0.000 -0.00151(13) 0.000
Se4 0.02882(16) 0.03545(17) 0.04727(19) -0.00949(14) 0.00807(13) -0.00272(12)
N1 0.0241(15) 0.0224(15) 0.0189(15) 0.000 -0.0007(11) 0.000
C1 0.027(3) 0.031(3) 0.028(3) -0.009(2) 0.003(2) 0.001(2)
C2 0.028(3) 0.027(3) 0.027(3) 0.002(2) 0.003(2) -0.006(2)
C3 0.028(3) 0.027(3) 0.025(3) -0.007(2) 0.001(2) -0.003(2)
C4 0.035(3) 0.037(3) 0.031(3) 0.009(2) -0.001(2) 0.011(3)
C5 0.036(2) 0.043(3) 0.025(2) 0.010(8) 0.0082(18) 0.017(7)
C6 0.037(7) 0.031(5) 0.048(9) -0.007(5) 0.000(5) -0.015(5)
C7 0.031(2) 0.053(5) 0.029(2) 0.004(9) 0.0007(17) 0.002(7)
C8 0.030(6) 0.057(11) 0.056(11) -0.006(7) 0.003(6) 0.008(5)
N2 0.0197(14) 0.0342(17) 0.0176(15) 0.000 0.0011(11) 0.000
C9 0.031(3) 0.039(3) 0.017(2) -0.003(2) -0.002(2) 0.003(2)
C10 0.027(3) 0.034(3) 0.021(2) 0.006(2) 0.000(2) -0.003(2)
C11 0.023(2) 0.040(3) 0.024(3) -0.006(2) 0.004(2) 0.001(2)
C12 0.022(2) 0.038(3) 0.032(3) 0.007(2) 0.005(2) 0.001(2)
C13 0.033(5) 0.034(4) 0.031(5) -0.007(3) -0.007(3) -0.002(4)
C14 0.031(4) 0.043(5) 0.038(5) -0.001(4) -0.009(4) 0.010(3)
C15 0.034(5) 0.044(5) 0.042(6) 0.005(4) -0.007(4) 0.011(4)
C16 0.035(4) 0.036(5) 0.045(6) 0.002(4) -0.002(4) -0.004(3)

loop_
_atom_type_symbol
_atom_type_description
_atom_type_scat_dispersion_real
_atom_type_scat_dispersion_imag
_atom_type_scat_source
C C 0.0033 0.0016 'International Tables Vol C Tables 4.2.6.8 and 6.1.1.4'
H H 0.0000 0.0000 'International Tables Vol C Tables 4.2.6.8 and 6.1.1.4'
N N 0.0061 0.0033 'International Tables Vol C Tables 4.2.6.8 and 6.1.1.4'
Se Se -0.0929 2.2259 'International Tables Vol C Tables 4.2.6.8 and 6.1.1.4'
Te Te -0.5308 1.6751 'International Tables Vol C Tables 4.2.6.8 and 6.1.1.4'

loop_
_geom_angle_atom_site_label_1
_geom_angle_atom_site_label_2
_geom_angle_atom_site_label_3
_geom_angle
_geom_angle_site_symmetry_1
_geom_angle_site_symmetry_3
_geom_angle_publ_flag
Se4 Te1 Se2 106.986(14) 6_659 . ?
Se3 Te2 Se4 84.219(8) . . ?
Se3 Te2 Se4 84.221(8) . 7_565 ?
Se4 Te2 Se4 167.890(17) . 7_565 ?
Se3 Te3 Se2 88.236(7) . 7_565 ?
Se3 Te3 Se2 88.236(7) . . ?
Se2 Te3 Se2 176.431(14) 7_565 . ?
Te1 Se2 Te3 97.480(12) . . ?
Te3 Se3 Te2 104.665(15) . . ?
Se1 Se4 Te1 0.000(14) 6_559 6_559 ?
Se1 Se4 Te2 94.359(12) 6_559 . ?
Te1 Se4 Te2 94.359(12) 6_559 . ?
C4 N1 C4 83.5(5) 7_565 . ?
C4 N1 C3 167.0(3) 7_565 . ?
C4 N1 C3 108.5(3) . . ?
C4 N1 C3 108.5(3) 7_565 7_565 ?
C4 N1 C3 167.0(4) . 7_565 ?
C3 N1 C3 59.1(4) . 7_565 ?
C4 N1 C2 111.1(4) 7_565 7_565 ?
C4 N1 C2 60.7(3) . 7_565 ?
C3 N1 C2 72.2(3) . 7_565 ?
C3 N1 C2 108.9(3) 7_565 7_565 ?
C4 N1 C2 60.7(3) 7_565 . ?
C4 N1 C2 111.1(4) . . ?
C3 N1 C2 108.9(3) . . ?
C3 N1 C2 72.3(3) 7_565 . ?
C2 N1 C2 79.2(5) 7_565 . ?
C4 N1 C1 109.4(3) 7_565 7_565 ?
C4 N1 C1 68.4(3) . 7_565 ?
C3 N1 C1 80.5(3) . 7_565 ?
C3 N1 C1 110.8(3) 7_565 7_565 ?
C2 N1 C1 108.2(3) 7_565 7_565 ?
C2 N1 C1 169.7(3) . 7_565 ?
C4 N1 C1 68.4(3) 7_565 . ?
C4 N1 C1 109.4(3) . . ?
C3 N1 C1 110.8(3) . . ?
C3 N1 C1 80.5(3) 7_565 . ?
C2 N1 C1 169.7(3) 7_565 . ?
C2 N1 C1 108.2(3) . . ?
C1 N1 C1 63.5(4) 7_565 . ?
C5 C1 N1 115.6(7) . . ?
C6 C2 N1 115.9(8) . . ?
C7 C3 N1 116.1(8) . . ?
C8 C4 N1 116.7(9) . . ?
C10 N2 C10 63.6(4) 7_565 . ?
C10 N2 C9 113.4(3) 7_565 7_565 ?
C10 N2 C9 175.7(3) . 7_565 ?
C10 N2 C9 175.7(3) 7_565 . ?
C10 N2 C9 113.4(3) . . ?
C9 N2 C9 69.4(5) 7_565 . ?
C10 N2 C12 72.8(3) 7_565 . ?
C10 N2 C12 111.3(3) . . ?
C9 N2 C12 64.5(3) 7_565 . ?
C9 N2 C12 106.4(3) . . ?
C10 N2 C12 111.3(3) 7_565 7_565 ?
C10 N2 C12 72.8(3) . 7_565 ?
C9 N2 C12 106.4(3) 7_565 7_565 ?
C9 N2 C12 64.5(3) . 7_565 ?
C12 N2 C12 77.5(4) . 7_565 ?
C10 N2 C11 73.3(3) 7_565 . ?
C10 N2 C11 106.9(3) . . ?
C9 N2 C11 74.4(3) 7_565 . ?
C9 N2 C11 110.9(3) . . ?
C12 N2 C11 107.9(3) . . ?
C12 N2 C11 174.0(3) 7_565 . ?
C10 N2 C11 106.9(3) 7_565 7_565 ?
C10 N2 C11 73.3(3) . 7_565 ?
C9 N2 C11 110.9(3) 7_565 7_565 ?
C9 N2 C11 74.4(3) . 7_565 ?
C12 N2 C11 174.0(3) . 7_565 ?
C12 N2 C11 107.9(3) 7_565 7_565 ?
C11 N2 C11 66.6(4) . 7_565 ?
N2 C9 C13 115.0(5) . . ?
N2 C10 C14 114.8(6) . . ?
C15 C11 N2 115.5(5) . . ?
C16 C12 N2 116.5(5) . . ?

loop_
_geom_bond_atom_site_label_1
_geom_bond_atom_site_label_2
_geom_bond_distance
_geom_bond_site_symmetry_2
_geom_bond_publ_flag
Te1 Se4 2.4295(4) 6_659 ?
Te1 Se2 2.4312(4) . ?
Te2 Se3 2.5563(4) . ?
Te2 Se4 2.7690(4) . ?
Te2 Se4 2.7690(4) 7_565 ?
Te3 Se3 2.5469(4) . ?
Te3 Se2 2.7989(3) 7_565 ?
Te3 Se2 2.7990(3) . ?
Se4 Se1 2.4295(4) 6_559 ?
Se4 Te1 2.4295(4) 6_559 ?
N1 C4 1.515(5) 7_565 ?
N1 C4 1.515(5) . ?
N1 C3 1.517(5) . ?
N1 C3 1.517(5) 7_565 ?
N1 C2 1.521(5) 7_565 ?
N1 C2 1.521(5) . ?
N1 C1 1.533(5) 7_565 ?
N1 C1 1.533(5) . ?
C1 C5 1.500(11) . ?
C2 C6 1.504(12) . ?
C3 C7 1.506(13) . ?
C4 C8 1.500(13) . ?
N2 C10 1.491(5) 7_565 ?
N2 C10 1.491(5) . ?
N2 C9 1.506(5) 7_565 ?
N2 C9 1.506(5) . ?
N2 C12 1.541(5) . ?
N2 C12 1.541(5) 7_565 ?
N2 C11 1.549(5) . ?
N2 C11 1.549(5) 7_565 ?
C9 C13 1.505(9) . ?
C10 C14 1.515(9) . ?
C11 C15 1.513(10) . ?
C12 C16 1.497(10) . ?
